data_4124041
loop_
_publ_author_name
'Foster, M.D.'
'Paz, F.A.A.'
'Bell, R.G.'
'Friedrichs, O.D.'
'Klinowski, J.'

_publ_section_title
;
 Chemical evaluation of hypothetical uninodal zeolites
;
_journal_name_full 'Journal of the American Chemical Society'
_journal_page_first 9769
_journal_page_last 9775
_journal_paper_doi 10.1021/ja037334j
_journal_volume 126
_journal_year 2004
_chemical_formula_sum 'O2 Si'
_chemical_name_systematic 'Si O2'
_space_group_IT_number 12
_symmetry_space_group_name_Hall '-C 2y'
_symmetry_space_group_name_H-M 'C 1 2/m 1'
_cell_angle_alpha 90
_cell_angle_beta 96.8449
_cell_angle_gamma 90
_cell_formula_units_Z 24
_cell_length_a 12.04299
_cell_length_b 19.06932
_cell_length_c 4.18221
_cell_volume 953.606
_citation_journal_id_ASTM JACSAT
_cod_data_source_file Foster_JACSAT_2004_501.cif
_cod_data_source_block O2Si1
_cod_original_cell_volume 953.6057
_cod_original_formula_sum 'O2 Si1'
_cod_struct_determination_method theoretical
_cod_database_code 4124041

loop_
_symmetry_equiv_pos_as_xyz
x,y,z
-x,y,-z
-x,-y,-z
x,-y,z
x+1/2,y+1/2,z
-x+1/2,y+1/2,-z
-x+1/2,-y+1/2,-z
x+1/2,-y+1/2,z

loop_
_atom_site_label
_atom_site_type_symbol
_atom_site_fract_x
_atom_site_fract_y
_atom_site_fract_z
_atom_site_occupancy
_atom_site_U_iso_or_equiv
Si3 Si+4 0.41326 0.92617 0.70971 1 0.0
O6 O-2 0.14322 0.5 0.17118 1 0.0
O4 O-2 0.34176 0.83102 0.83542 1 0.0
O8 O-2 0.81907 0.39204 0.41107 1 0.0
O2 O-2 0.30638 0.75503 0.3002 1 0.0
Si1 Si+4 0.38272 0.75423 0.64647 1 0.0
O5 O-2 0.63697 0.68246 0.15303 1 0.0
O1 O-2 0.5 0.95658 0.5 1 0.0
O3 O-2 0.5 0.88736 0 1 0.0
Si2 Si+4 0.22509 0.33462 0.8412 1 0.0
O7 O-2 0.5 0.76545 0.5 1 0.0
